data_4302864
loop_
_publ_author_name
'Axel Schulz'
'Alexander Villinger'

_publ_contact_author_address
;
Universit\"at Rostock
Institut f\"ur Chemie
Abteilung f\"ur Anorganische Chemie
Albert-Einstein-Strasse 3a 
18059 Rostock
Bundesrepublik Deutschland
;
_publ_contact_author_email axel.schulz@uni-rostock.de
_publ_contact_author_fax '+49 (0)381/498-6382'
_publ_contact_author_name 'Axel Schulz'
_publ_contact_author_phone '+49 (0)381/498-6400'
_publ_section_title
;
Cyclic Arsenic-Nitrogen Cations
;
_journal_name_full 'Inorganic Chemistry'
_journal_page_first 7359
_journal_page_last 7367
_journal_paper_doi 10.1021/ic900821h
_journal_volume 48
_journal_year 2009
_chemical_formula_moiety 'C48 H50 As2 N5 +, Cl6 Ga2 N3 -'
_chemical_formula_sum 'C48 H50 As2 Cl6 Ga2 N8'
_chemical_formula_weight 1240.94
_chemical_name_systematic
;
1-azido-2,4-bis[2,4-bis-(2,4,6-trimethylphenyl)phenyl]-cyclo-1,3-diarsa
-2,4-diazenium bis[hexachloridogallate(III)]
;
_space_group_IT_number 14
_symmetry_cell_setting monoclinic
_symmetry_Int_Tables_number 14
_symmetry_space_group_name_Hall '-P 2ybc'
_symmetry_space_group_name_H-M 'P 1 21/c 1'
_atom_sites_solution_hydrogens geom
_atom_sites_solution_primary direct
_atom_sites_solution_secondary difmap
_audit_author_name 'Villinger, A.'
_audit_creation_method SHELXL-97
_cell_angle_alpha 90.00
_cell_angle_beta 103.922(14)
_cell_angle_gamma 90.00
_cell_formula_units_Z 4
_cell_length_a 16.018(3)
_cell_length_b 15.075(3)
_cell_length_c 22.445(3)
_cell_measurement_reflns_used 9325
_cell_measurement_temperature 100(2)
_cell_measurement_theta_max 55.891
_cell_measurement_theta_min 8.292
_cell_volume 5260.6(16)
_computing_cell_refinement 'Bruker Apex v2.0-2'
_computing_data_collection 'Bruker Apex v2.0-2'
_computing_data_reduction 'Bruker SAINT'
_computing_molecular_graphics
;
 ORTEP-3 (Farrugia, 1997), DIAMOND v3.0a (Brandenburg, 2005)
;
_computing_publication_material SHELXL-97
_computing_structure_refinement 'SHELXL-97 (Sheldrick, 1997)'
_computing_structure_solution 'SHELXS-97 (Sheldrick, 1997)'
_diffrn_ambient_temperature 100(2)
_diffrn_measured_fraction_theta_full 0.983
_diffrn_measured_fraction_theta_max 0.983
_diffrn_measurement_device_type 'Bruker Kappa Apex II-CCD-diffractometer'
_diffrn_measurement_method '\w scans'
_diffrn_radiation_monochromator graphite
_diffrn_radiation_source 'sealed tube'
_diffrn_radiation_type MoK\a
_diffrn_radiation_wavelength 0.71073
_diffrn_reflns_av_R_equivalents 0.0497
_diffrn_reflns_av_sigmaI/netI 0.0574
_diffrn_reflns_limit_h_max 21
_diffrn_reflns_limit_h_min -21
_diffrn_reflns_limit_k_max 20
_diffrn_reflns_limit_k_min -20
_diffrn_reflns_limit_l_max 29
_diffrn_reflns_limit_l_min -20
_diffrn_reflns_number 44226
_diffrn_reflns_theta_full 28.42
_diffrn_reflns_theta_max 28.42
_diffrn_reflns_theta_min 3.65
_exptl_absorpt_coefficient_mu 2.619
_exptl_absorpt_correction_T_max 0.8379
_exptl_absorpt_correction_T_min 0.4878
_exptl_absorpt_correction_type multi-scan
_exptl_absorpt_process_details '(SADABS; Sheldrick, 2004)'
_exptl_crystal_colour black
_exptl_crystal_density_diffrn 1.567
_exptl_crystal_density_method 'not measured'
_exptl_crystal_description block
_exptl_crystal_F_000 2496
_exptl_crystal_size_max 0.32
_exptl_crystal_size_mid 0.24
_exptl_crystal_size_min 0.07
_refine_diff_density_max 1.050
_refine_diff_density_min -0.896
_refine_diff_density_rms 0.097
_refine_ls_extinction_method none
_refine_ls_goodness_of_fit_ref 1.020
_refine_ls_hydrogen_treatment constr
_refine_ls_matrix_type full
_refine_ls_number_parameters 607
_refine_ls_number_reflns 13010
_refine_ls_number_restraints 0
_refine_ls_restrained_S_all 1.020
_refine_ls_R_factor_all 0.0750
_refine_ls_R_factor_gt 0.0381
_refine_ls_shift/su_max 0.001
_refine_ls_shift/su_mean 0.000
_refine_ls_structure_factor_coef Fsqd
_refine_ls_weighting_details 'calc w=1/[\s^2^(Fo^2^)+(0.0319P)^2^+6.8371P] where P=(Fo^2^+2Fc^2^)/3'
_refine_ls_weighting_scheme calc
_refine_ls_wR_factor_gt 0.0782
_refine_ls_wR_factor_ref 0.0911
_reflns_number_gt 9051
_reflns_number_total 13010
_reflns_threshold_expression >2sigma(I)
_cod_data_source_file ic900821h_si_002_09.cif
_cod_data_source_block ter2n2as2n3_ga2cl6n3
_cod_original_cell_volume 5260.9(16)
_cod_original_sg_symbol_H-M 'P 21/c'
_cod_database_code 4302864

loop_
_symmetry_equiv_pos_as_xyz
'x, y, z'
'-x, y+1/2, -z+1/2'
'-x, -y, -z'
'x, -y-1/2, z-1/2'

loop_
_atom_site_label
_atom_site_type_symbol
_atom_site_fract_x
_atom_site_fract_y
_atom_site_fract_z
_atom_site_U_iso_or_equiv
_atom_site_adp_type
_atom_site_occupancy
_atom_site_symmetry_multiplicity
_atom_site_calc_flag
_atom_site_refinement_flags
_atom_site_disorder_assembly
_atom_site_disorder_group
As1 As 0.32107(2) 0.80682(2) 0.265652(15) 0.01745(8) Uani 1 1 d . . .
As2 As 0.193285(19) 0.77371(2) 0.331975(15) 0.01786(8) Uani 1 1 d . . .
N1 N 0.29433(16) 0.84158(17) 0.33546(12) 0.0189(5) Uani 1 1 d . . .
N2 N 0.21893(15) 0.74976(16) 0.25451(12) 0.0172(5) Uani 1 1 d . . .
N3 N 0.12009(17) 0.87713(18) 0.31186(13) 0.0241(6) Uani 1 1 d . . .
N4 N 0.0629(2) 0.8742(2) 0.33899(15) 0.0349(7) Uani 1 1 d . . .
N5 N 0.0066(2) 0.8813(2) 0.36088(16) 0.0451(9) Uani 1 1 d . . .
C1 C 0.32770(19) 0.9122(2) 0.37614(14) 0.0191(6) Uani 1 1 d . . .
C2 C 0.3190(2) 0.9110(2) 0.43652(15) 0.0211(7) Uani 1 1 d . . .
C3 C 0.3498(2) 0.9831(2) 0.47460(16) 0.0270(7) Uani 1 1 d . . .
H3 H 0.3439 0.9833 0.5157 0.032 Uiso 1 1 calc R . .
C4 C 0.3886(2) 1.0540(2) 0.45336(17) 0.0291(8) Uani 1 1 d . . .
H4 H 0.4080 1.1033 0.4794 0.035 Uiso 1 1 calc R . .
C5 C 0.3992(2) 1.0532(2) 0.39405(16) 0.0260(7) Uani 1 1 d . . .
H5 H 0.4276 1.1015 0.3801 0.031 Uiso 1 1 calc R . .
C6 C 0.36942(19) 0.9832(2) 0.35435(15) 0.0215(7) Uani 1 1 d . . .
C7 C 0.3852(2) 0.9782(2) 0.29185(15) 0.0193(6) Uani 1 1 d . . .
C8 C 0.3191(2) 0.9957(2) 0.23855(16) 0.0237(7) Uani 1 1 d . . .
C9 C 0.3348(2) 0.9802(2) 0.18138(16) 0.0270(7) Uani 1 1 d . . .
H9 H 0.2898 0.9903 0.1458 0.032 Uiso 1 1 calc R . .
C10 C 0.4137(2) 0.9504(2) 0.17411(16) 0.0259(7) Uani 1 1 d . . .
C11 C 0.4790(2) 0.9367(2) 0.22709(16) 0.0231(7) Uani 1 1 d . . .
H11 H 0.5340 0.9177 0.2230 0.028 Uiso 1 1 calc R . .
C12 C 0.4661(2) 0.9499(2) 0.28545(16) 0.0219(7) Uani 1 1 d . . .
C13 C 0.2745(2) 0.8347(2) 0.45835(14) 0.0196(6) Uani 1 1 d . . .
C14 C 0.3136(2) 0.7500(2) 0.46552(14) 0.0211(7) Uani 1 1 d . . .
C15 C 0.2676(2) 0.6786(2) 0.48037(15) 0.0241(7) Uani 1 1 d . . .
H15 H 0.2928 0.6212 0.4838 0.029 Uiso 1 1 calc R . .
C16 C 0.1859(2) 0.6885(2) 0.49032(16) 0.0260(7) Uani 1 1 d . . .
C17 C 0.1515(2) 0.7729(2) 0.48632(16) 0.0266(7) Uani 1 1 d . . .
H17 H 0.0963 0.7808 0.4942 0.032 Uiso 1 1 calc R . .
C18 C 0.1942(2) 0.8469(2) 0.47127(15) 0.0226(7) Uani 1 1 d . . .
C19 C 0.2332(2) 1.0319(2) 0.24404(17) 0.0323(8) Uani 1 1 d . . .
H19A H 0.1950 1.0382 0.2030 0.049 Uiso 1 1 calc R . .
H19B H 0.2416 1.0899 0.2643 0.049 Uiso 1 1 calc R . .
H19C H 0.2074 0.9909 0.2684 0.049 Uiso 1 1 calc R . .
C20 C 0.4292(3) 0.9346(3) 0.11150(17) 0.0357(9) Uani 1 1 d . . .
H20A H 0.3795 0.9038 0.0858 0.054 Uiso 1 1 calc R . .
H20B H 0.4808 0.8980 0.1153 0.054 Uiso 1 1 calc R . .
H20C H 0.4373 0.9916 0.0927 0.054 Uiso 1 1 calc R . .
C21 C 0.5382(2) 0.9319(2) 0.34145(16) 0.0291(8) Uani 1 1 d . . .
H21A H 0.5908 0.9170 0.3285 0.044 Uiso 1 1 calc R . .
H21B H 0.5223 0.8822 0.3646 0.044 Uiso 1 1 calc R . .
H21C H 0.5483 0.9849 0.3675 0.044 Uiso 1 1 calc R . .
C22 C 0.4040(2) 0.7369(2) 0.45895(16) 0.0271(7) Uani 1 1 d . . .
H22A H 0.4056 0.7457 0.4160 0.041 Uiso 1 1 calc R . .
H22B H 0.4231 0.6766 0.4718 0.041 Uiso 1 1 calc R . .
H22C H 0.4421 0.7799 0.4848 0.041 Uiso 1 1 calc R . .
C23 C 0.1373(3) 0.6102(2) 0.5071(2) 0.0403(10) Uani 1 1 d . . .
H23A H 0.0864 0.6313 0.5199 0.060 Uiso 1 1 calc R . .
H23B H 0.1746 0.5773 0.5409 0.060 Uiso 1 1 calc R . .
H23C H 0.1193 0.5711 0.4714 0.060 Uiso 1 1 calc R . .
C24 C 0.1550(2) 0.9379(2) 0.47102(17) 0.0281(8) Uani 1 1 d . . .
H24A H 0.1871 0.9716 0.5065 0.042 Uiso 1 1 calc R . .
H24B H 0.0949 0.9322 0.4732 0.042 Uiso 1 1 calc R . .
H24C H 0.1577 0.9690 0.4332 0.042 Uiso 1 1 calc R . .
C25 C 0.19328(19) 0.67334(19) 0.21693(14) 0.0170(6) Uani 1 1 d . . .
C26 C 0.10561(19) 0.6513(2) 0.19751(14) 0.0189(6) Uani 1 1 d . . .
C27 C 0.0822(2) 0.5792(2) 0.15861(16) 0.0241(7) Uani 1 1 d . . .
H27 H 0.0232 0.5637 0.1454 0.029 Uiso 1 1 calc R . .
C28 C 0.1428(2) 0.5293(2) 0.13855(15) 0.0246(7) Uani 1 1 d . . .
H28 H 0.1253 0.4815 0.1107 0.030 Uiso 1 1 calc R . .
C29 C 0.2288(2) 0.5500(2) 0.15959(15) 0.0233(7) Uani 1 1 d . . .
H29 H 0.2707 0.5150 0.1468 0.028 Uiso 1 1 calc R . .
C30 C 0.25522(19) 0.6209(2) 0.19903(14) 0.0183(6) Uani 1 1 d . . .
C31 C 0.03735(18) 0.7006(2) 0.21856(14) 0.0186(6) Uani 1 1 d . . .
C32 C 0.00288(19) 0.7790(2) 0.18878(15) 0.0218(7) Uani 1 1 d . . .
C33 C -0.0665(2) 0.8179(2) 0.20569(17) 0.0278(8) Uani 1 1 d . . .
H33 H -0.0905 0.8706 0.1854 0.033 Uiso 1 1 calc R . .
C34 C -0.1018(2) 0.7830(2) 0.25075(18) 0.0327(9) Uani 1 1 d . . .
C35 C -0.0656(2) 0.7065(2) 0.28055(17) 0.0319(8) Uani 1 1 d . . .
H35 H -0.0883 0.6826 0.3125 0.038 Uiso 1 1 calc R . .
C36 C 0.0032(2) 0.6638(2) 0.26479(16) 0.0248(7) Uani 1 1 d . . .
C37 C 0.34896(19) 0.64064(19) 0.22245(14) 0.0177(6) Uani 1 1 d . . .
C38 C 0.38954(19) 0.62542(19) 0.28466(14) 0.0177(6) Uani 1 1 d . . .
C39 C 0.4751(2) 0.6518(2) 0.30708(15) 0.0211(7) Uani 1 1 d . . .
H39 H 0.5017 0.6436 0.3493 0.025 Uiso 1 1 calc R . .
C40 C 0.5218(2) 0.6895(2) 0.26892(15) 0.0209(7) Uani 1 1 d . . .
C41 C 0.4812(2) 0.7008(2) 0.20712(15) 0.0206(7) Uani 1 1 d . . .
H41 H 0.5129 0.7256 0.1805 0.025 Uiso 1 1 calc R . .
C42 C 0.3960(2) 0.6772(2) 0.18312(14) 0.0196(6) Uani 1 1 d . . .
C43 C 0.0403(2) 0.8204(2) 0.14031(17) 0.0320(8) Uani 1 1 d . . .
H43A H 0.0016 0.8669 0.1191 0.048 Uiso 1 1 calc R . .
H43B H 0.0475 0.7750 0.1107 0.048 Uiso 1 1 calc R . .
H43C H 0.0964 0.8465 0.1595 0.048 Uiso 1 1 calc R . .
C44 C -0.1772(2) 0.8270(3) 0.2681(2) 0.0505(12) Uani 1 1 d . . .
H44A H -0.1788 0.8899 0.2569 0.076 Uiso 1 1 calc R . .
H44B H -0.1710 0.8214 0.3124 0.076 Uiso 1 1 calc R . .
H44C H -0.2306 0.7982 0.2462 0.076 Uiso 1 1 calc R . .
C45 C 0.0372(3) 0.5783(2) 0.29724(18) 0.0377(9) Uani 1 1 d . . .
H45A H 0.0202 0.5746 0.3363 0.056 Uiso 1 1 calc R . .
H45B H 0.1000 0.5773 0.3050 0.056 Uiso 1 1 calc R . .
H45C H 0.0132 0.5276 0.2713 0.056 Uiso 1 1 calc R . .
C46 C 0.3431(2) 0.5785(2) 0.32647(15) 0.0247(7) Uani 1 1 d . . .
H46A H 0.3007 0.6186 0.3369 0.037 Uiso 1 1 calc R . .
H46B H 0.3847 0.5603 0.3641 0.037 Uiso 1 1 calc R . .
H46C H 0.3138 0.5259 0.3056 0.037 Uiso 1 1 calc R . .
C47 C 0.6141(2) 0.7161(2) 0.29337(17) 0.0296(8) Uani 1 1 d . . .
H47A H 0.6279 0.7159 0.3383 0.044 Uiso 1 1 calc R . .
H47B H 0.6232 0.7757 0.2787 0.044 Uiso 1 1 calc R . .
H47C H 0.6516 0.6739 0.2790 0.044 Uiso 1 1 calc R . .
C48 C 0.3550(2) 0.6939(3) 0.11603(15) 0.0312(8) Uani 1 1 d . . .
H48A H 0.3966 0.7231 0.0969 0.047 Uiso 1 1 calc R . .
H48B H 0.3045 0.7320 0.1124 0.047 Uiso 1 1 calc R . .
H48C H 0.3374 0.6372 0.0954 0.047 Uiso 1 1 calc R . .
Ga1 Ga 0.70658(2) 0.83885(2) 0.061720(18) 0.02499(9) Uani 1 1 d . . .
Ga2 Ga 0.83371(2) 0.72264(2) -0.019144(17) 0.02295(9) Uani 1 1 d . . .
N6 N 0.79014(17) 0.74619(17) 0.05467(12) 0.0215(6) Uani 1 1 d . . .
N7 N 0.80736(17) 0.68760(19) 0.09530(13) 0.0243(6) Uani 1 1 d . . .
N8 N 0.8242(2) 0.6347(2) 0.13162(14) 0.0325(7) Uani 1 1 d . . .
Cl1 Cl 0.64249(7) 0.79039(7) 0.12926(5) 0.0468(3) Uani 1 1 d . . .
Cl2 Cl 0.62224(7) 0.84673(8) -0.02842(5) 0.0521(3) Uani 1 1 d . . .
Cl3 Cl 0.77579(6) 0.95880(5) 0.09076(4) 0.0318(2) Uani 1 1 d . . .
Cl4 Cl 0.85551(7) 0.84951(6) -0.05544(5) 0.0456(3) Uani 1 1 d . . .
Cl5 Cl 0.73494(6) 0.64528(6) -0.07876(4) 0.0334(2) Uani 1 1 d . . .
Cl6 Cl 0.94600(5) 0.64285(6) 0.01572(4) 0.0329(2) Uani 1 1 d . . .

loop_
_atom_site_aniso_label
_atom_site_aniso_U_11
_atom_site_aniso_U_22
_atom_site_aniso_U_33
_atom_site_aniso_U_23
_atom_site_aniso_U_13
_atom_site_aniso_U_12
As1 0.01686(15) 0.01726(15) 0.01899(17) -0.00300(12) 0.00582(12) -0.00235(12)
As2 0.01600(15) 0.01865(16) 0.01954(16) -0.00331(13) 0.00546(12) -0.00210(12)
N1 0.0158(13) 0.0205(13) 0.0200(14) -0.0032(11) 0.0034(10) -0.0024(10)
N2 0.0147(12) 0.0180(13) 0.0187(14) -0.0036(10) 0.0036(10) 0.0000(10)
N3 0.0227(14) 0.0300(15) 0.0234(15) -0.0107(12) 0.0130(12) -0.0120(12)
N4 0.0316(18) 0.0369(18) 0.0314(18) -0.0102(14) -0.0019(14) 0.0052(14)
N5 0.0269(17) 0.064(2) 0.044(2) -0.0168(18) 0.0088(16) 0.0063(16)
C1 0.0182(15) 0.0155(15) 0.0209(17) -0.0041(12) -0.0003(12) -0.0004(12)
C2 0.0197(16) 0.0200(16) 0.0231(17) -0.0023(13) 0.0041(13) -0.0001(13)
C3 0.0311(19) 0.0281(18) 0.0210(18) -0.0068(14) 0.0048(14) -0.0041(15)
C4 0.0315(19) 0.0217(17) 0.034(2) -0.0117(15) 0.0076(16) -0.0070(14)
C5 0.0266(18) 0.0173(16) 0.034(2) -0.0056(14) 0.0070(15) -0.0053(13)
C6 0.0173(16) 0.0208(16) 0.0265(18) -0.0009(13) 0.0051(13) 0.0010(12)
C7 0.0196(16) 0.0145(15) 0.0246(17) -0.0015(12) 0.0066(13) -0.0025(12)
C8 0.0232(17) 0.0186(16) 0.0299(19) 0.0026(14) 0.0078(14) -0.0006(13)
C9 0.0309(19) 0.0210(17) 0.0261(19) 0.0018(14) 0.0008(14) 0.0007(14)
C10 0.0302(19) 0.0185(16) 0.030(2) 0.0000(14) 0.0095(15) -0.0048(14)
C11 0.0191(16) 0.0178(16) 0.035(2) 0.0002(14) 0.0125(14) -0.0030(13)
C12 0.0191(16) 0.0158(15) 0.0315(19) 0.0013(13) 0.0075(14) -0.0047(12)
C13 0.0219(16) 0.0206(16) 0.0157(16) -0.0036(12) 0.0033(12) -0.0031(13)
C14 0.0222(17) 0.0237(16) 0.0149(16) -0.0032(12) -0.0004(12) 0.0009(13)
C15 0.0318(19) 0.0206(17) 0.0200(17) -0.0029(13) 0.0062(14) 0.0009(14)
C16 0.0316(19) 0.0226(17) 0.0257(19) -0.0032(14) 0.0102(15) -0.0053(14)
C17 0.0249(17) 0.0291(18) 0.0286(19) -0.0057(15) 0.0122(14) -0.0024(14)
C18 0.0264(17) 0.0227(17) 0.0196(17) -0.0039(13) 0.0074(14) 0.0002(13)
C19 0.0254(19) 0.034(2) 0.036(2) 0.0048(16) 0.0047(16) 0.0084(15)
C20 0.046(2) 0.034(2) 0.030(2) -0.0019(16) 0.0143(17) -0.0038(17)
C21 0.0217(17) 0.0313(19) 0.033(2) -0.0022(15) 0.0044(15) -0.0015(14)
C22 0.0225(17) 0.0319(19) 0.0262(19) -0.0021(15) 0.0044(14) 0.0032(14)
C23 0.050(2) 0.0237(19) 0.058(3) -0.0019(18) 0.034(2) -0.0032(17)
C24 0.0305(19) 0.0248(18) 0.031(2) -0.0043(14) 0.0114(15) 0.0014(14)
C25 0.0206(15) 0.0161(15) 0.0141(15) -0.0022(12) 0.0036(12) -0.0035(12)
C26 0.0192(16) 0.0165(15) 0.0202(17) 0.0015(12) 0.0033(12) 0.0011(12)
C27 0.0174(16) 0.0229(17) 0.0296(19) -0.0035(14) 0.0007(14) -0.0038(13)
C28 0.0243(17) 0.0203(16) 0.0269(19) -0.0103(14) 0.0014(14) -0.0052(13)
C29 0.0204(16) 0.0214(16) 0.0290(19) -0.0062(14) 0.0077(14) -0.0009(13)
C30 0.0179(15) 0.0175(15) 0.0195(16) 0.0002(12) 0.0042(12) 0.0004(12)
C31 0.0116(14) 0.0216(16) 0.0215(16) -0.0055(13) 0.0018(12) -0.0028(12)
C32 0.0180(15) 0.0224(16) 0.0218(17) -0.0046(13) -0.0019(13) -0.0012(13)
C33 0.0173(16) 0.0248(18) 0.036(2) -0.0095(15) -0.0038(14) 0.0019(13)
C34 0.0161(16) 0.037(2) 0.045(2) -0.0199(18) 0.0072(15) -0.0039(15)
C35 0.0269(18) 0.037(2) 0.036(2) -0.0114(16) 0.0164(16) -0.0132(16)
C36 0.0239(17) 0.0223(17) 0.0282(19) -0.0035(14) 0.0064(14) -0.0058(13)
C37 0.0171(15) 0.0145(15) 0.0218(16) -0.0029(12) 0.0050(12) 0.0013(12)
C38 0.0194(15) 0.0143(14) 0.0203(16) 0.0000(12) 0.0064(12) 0.0008(12)
C39 0.0209(16) 0.0210(16) 0.0200(17) -0.0008(13) 0.0022(13) 0.0023(13)
C40 0.0187(15) 0.0166(15) 0.0286(18) -0.0048(13) 0.0081(13) 0.0006(12)
C41 0.0227(16) 0.0160(15) 0.0261(18) -0.0017(13) 0.0117(13) -0.0029(12)
C42 0.0246(16) 0.0171(15) 0.0177(16) -0.0028(12) 0.0063(13) 0.0013(13)
C43 0.038(2) 0.0267(19) 0.031(2) 0.0024(15) 0.0081(16) 0.0020(16)
C44 0.024(2) 0.057(3) 0.073(3) -0.028(2) 0.017(2) 0.0006(19)
C45 0.050(2) 0.030(2) 0.036(2) 0.0050(17) 0.0162(18) -0.0048(18)
C46 0.0283(18) 0.0239(17) 0.0221(18) 0.0054(13) 0.0064(14) -0.0008(14)
C47 0.0219(17) 0.0266(18) 0.040(2) -0.0051(16) 0.0058(15) -0.0033(14)
C48 0.037(2) 0.039(2) 0.0180(18) 0.0022(15) 0.0069(15) -0.0040(17)
Ga1 0.02203(19) 0.02490(19) 0.0300(2) 0.00107(15) 0.01012(16) 0.00254(15)
Ga2 0.02677(19) 0.02014(18) 0.0238(2) -0.00074(15) 0.00971(15) -0.00124(15)
N6 0.0237(14) 0.0214(14) 0.0207(14) 0.0015(11) 0.0081(11) 0.0020(11)
N7 0.0219(14) 0.0256(15) 0.0250(16) -0.0051(13) 0.0049(12) -0.0014(12)
N8 0.0395(18) 0.0302(17) 0.0276(17) 0.0022(14) 0.0075(14) -0.0008(14)
Cl1 0.0490(6) 0.0403(6) 0.0651(7) 0.0026(5) 0.0412(5) -0.0049(5)
Cl2 0.0380(6) 0.0618(7) 0.0466(7) -0.0003(5) -0.0094(5) 0.0149(5)
Cl3 0.0400(5) 0.0203(4) 0.0387(5) 0.0005(4) 0.0168(4) 0.0013(4)
Cl4 0.0658(7) 0.0286(5) 0.0490(6) 0.0060(4) 0.0268(5) -0.0046(5)
Cl5 0.0368(5) 0.0294(5) 0.0281(5) -0.0071(4) -0.0037(4) 0.0034(4)
Cl6 0.0213(4) 0.0337(5) 0.0450(6) -0.0034(4) 0.0107(4) 0.0013(3)

loop_
_atom_type_symbol
_atom_type_description
_atom_type_scat_dispersion_real
_atom_type_scat_dispersion_imag
_atom_type_scat_source
C C 0.0033 0.0016 'International Tables Vol C Tables 4.2.6.8 and 6.1.1.4'
H H 0.0000 0.0000 'International Tables Vol C Tables 4.2.6.8 and 6.1.1.4'
N N 0.0061 0.0033 'International Tables Vol C Tables 4.2.6.8 and 6.1.1.4'
Cl Cl 0.1484 0.1585 'International Tables Vol C Tables 4.2.6.8 and 6.1.1.4'
Ga Ga 0.2307 1.6083 'International Tables Vol C Tables 4.2.6.8 and 6.1.1.4'
As As 0.0499 2.0058 'International Tables Vol C Tables 4.2.6.8 and 6.1.1.4'

loop_
_geom_angle_atom_site_label_1
_geom_angle_atom_site_label_2
_geom_angle_atom_site_label_3
_geom_angle
_geom_angle_site_symmetry_1
_geom_angle_site_symmetry_3
_geom_angle_publ_flag
N1 As1 N2 82.08(11) . . ?
N1 As1 As2 40.94(8) . . ?
N2 As1 As2 41.47(8) . . ?
N1 As2 N2 76.84(11) . . ?
N1 As2 N3 92.18(11) . . ?
N2 As2 N3 100.96(11) . . ?
N1 As2 As1 38.33(8) . . ?
N2 As2 As1 38.80(7) . . ?
N3 As2 As1 101.99(8) . . ?
C1 N1 As1 130.3(2) . . ?
C1 N1 As2 128.0(2) . . ?
As1 N1 As2 100.73(12) . . ?
C25 N2 As1 125.9(2) . . ?
C25 N2 As2 126.4(2) . . ?
As1 N2 As2 99.73(12) . . ?
N4 N3 As2 109.9(2) . . ?
N5 N4 N3 171.5(4) . . ?
C2 C1 C6 120.8(3) . . ?
C2 C1 N1 120.3(3) . . ?
C6 C1 N1 118.8(3) . . ?
C1 C2 C3 118.7(3) . . ?
C1 C2 C13 119.7(3) . . ?
C3 C2 C13 121.6(3) . . ?
C4 C3 C2 121.0(3) . . ?
C4 C3 H3 119.5 . . ?
C2 C3 H3 119.5 . . ?
C3 C4 C5 119.8(3) . . ?
C3 C4 H4 120.1 . . ?
C5 C4 H4 120.1 . . ?
C4 C5 C6 121.4(3) . . ?
C4 C5 H5 119.3 . . ?
C6 C5 H5 119.3 . . ?
C5 C6 C1 118.2(3) . . ?
C5 C6 C7 122.2(3) . . ?
C1 C6 C7 119.4(3) . . ?
C12 C7 C8 119.4(3) . . ?
C12 C7 C6 118.9(3) . . ?
C8 C7 C6 121.6(3) . . ?
C9 C8 C7 119.0(3) . . ?
C9 C8 C19 120.5(3) . . ?
C7 C8 C19 120.5(3) . . ?
C8 C9 C10 122.5(3) . . ?
C8 C9 H9 118.8 . . ?
C10 C9 H9 118.8 . . ?
C9 C10 C11 117.7(3) . . ?
C9 C10 C20 121.4(3) . . ?
C11 C10 C20 120.9(3) . . ?
C12 C11 C10 122.0(3) . . ?
C12 C11 H11 119.0 . . ?
C10 C11 H11 119.0 . . ?
C11 C12 C7 119.4(3) . . ?
C11 C12 C21 120.1(3) . . ?
C7 C12 C21 120.6(3) . . ?
C18 C13 C14 119.9(3) . . ?
C18 C13 C2 120.2(3) . . ?
C14 C13 C2 119.9(3) . . ?
C15 C14 C13 118.7(3) . . ?
C15 C14 C22 120.1(3) . . ?
C13 C14 C22 121.2(3) . . ?
C16 C15 C14 122.0(3) . . ?
C16 C15 H15 119.0 . . ?
C14 C15 H15 119.0 . . ?
C17 C16 C15 117.8(3) . . ?
C17 C16 C23 121.0(3) . . ?
C15 C16 C23 121.2(3) . . ?
C16 C17 C18 122.9(3) . . ?
C16 C17 H17 118.6 . . ?
C18 C17 H17 118.6 . . ?
C17 C18 C13 118.4(3) . . ?
C17 C18 C24 120.1(3) . . ?
C13 C18 C24 121.4(3) . . ?
C8 C19 H19A 109.5 . . ?
C8 C19 H19B 109.5 . . ?
H19A C19 H19B 109.5 . . ?
C8 C19 H19C 109.5 . . ?
H19A C19 H19C 109.5 . . ?
H19B C19 H19C 109.5 . . ?
C10 C20 H20A 109.5 . . ?
C10 C20 H20B 109.5 . . ?
H20A C20 H20B 109.5 . . ?
C10 C20 H20C 109.5 . . ?
H20A C20 H20C 109.5 . . ?
H20B C20 H20C 109.5 . . ?
C12 C21 H21A 109.5 . . ?
C12 C21 H21B 109.5 . . ?
H21A C21 H21B 109.5 . . ?
C12 C21 H21C 109.5 . . ?
H21A C21 H21C 109.5 . . ?
H21B C21 H21C 109.5 . . ?
C14 C22 H22A 109.5 . . ?
C14 C22 H22B 109.5 . . ?
H22A C22 H22B 109.5 . . ?
C14 C22 H22C 109.5 . . ?
H22A C22 H22C 109.5 . . ?
H22B C22 H22C 109.5 . . ?
C16 C23 H23A 109.5 . . ?
C16 C23 H23B 109.5 . . ?
H23A C23 H23B 109.5 . . ?
C16 C23 H23C 109.5 . . ?
H23A C23 H23C 109.5 . . ?
H23B C23 H23C 109.5 . . ?
C18 C24 H24A 109.5 . . ?
C18 C24 H24B 109.5 . . ?
H24A C24 H24B 109.5 . . ?
C18 C24 H24C 109.5 . . ?
H24A C24 H24C 109.5 . . ?
H24B C24 H24C 109.5 . . ?
C30 C25 C26 120.1(3) . . ?
C30 C25 N2 120.1(3) . . ?
C26 C25 N2 119.8(3) . . ?
C27 C26 C25 118.6(3) . . ?
C27 C26 C31 118.8(3) . . ?
C25 C26 C31 122.6(3) . . ?
C28 C27 C26 121.7(3) . . ?
C28 C27 H27 119.1 . . ?
C26 C27 H27 119.1 . . ?
C29 C28 C27 119.0(3) . . ?
C29 C28 H28 120.5 . . ?
C27 C28 H28 120.5 . . ?
C28 C29 C30 121.2(3) . . ?
C28 C29 H29 119.4 . . ?
C30 C29 H29 119.4 . . ?
C29 C30 C25 119.3(3) . . ?
C29 C30 C37 120.2(3) . . ?
C25 C30 C37 120.5(3) . . ?
C36 C31 C32 120.5(3) . . ?
C36 C31 C26 119.1(3) . . ?
C32 C31 C26 120.2(3) . . ?
C33 C32 C31 118.3(3) . . ?
C33 C32 C43 120.6(3) . . ?
C31 C32 C43 121.1(3) . . ?
C34 C33 C32 122.5(3) . . ?
C34 C33 H33 118.7 . . ?
C32 C33 H33 118.7 . . ?
C33 C34 C35 118.2(3) . . ?
C33 C34 C44 121.2(4) . . ?
C35 C34 C44 120.6(4) . . ?
C34 C35 C36 121.7(3) . . ?
C34 C35 H35 119.1 . . ?
C36 C35 H35 119.1 . . ?
C35 C36 C31 118.7(3) . . ?
C35 C36 C45 119.0(3) . . ?
C31 C36 C45 122.3(3) . . ?
C42 C37 C38 119.8(3) . . ?
C42 C37 C30 120.1(3) . . ?
C38 C37 C30 120.0(3) . . ?
C39 C38 C37 119.2(3) . . ?
C39 C38 C46 119.8(3) . . ?
C37 C38 C46 121.0(3) . . ?
C40 C39 C38 121.4(3) . . ?
C40 C39 H39 119.3 . . ?
C38 C39 H39 119.3 . . ?
C39 C40 C41 118.1(3) . . ?
C39 C40 C47 120.9(3) . . ?
C41 C40 C47 120.9(3) . . ?
C42 C41 C40 122.4(3) . . ?
C42 C41 H41 118.8 . . ?
C40 C41 H41 118.8 . . ?
C41 C42 C37 118.9(3) . . ?
C41 C42 C48 119.7(3) . . ?
C37 C42 C48 121.4(3) . . ?
C32 C43 H43A 109.5 . . ?
C32 C43 H43B 109.5 . . ?
H43A C43 H43B 109.5 . . ?
C32 C43 H43C 109.5 . . ?
H43A C43 H43C 109.5 . . ?
H43B C43 H43C 109.5 . . ?
C34 C44 H44A 109.5 . . ?
C34 C44 H44B 109.5 . . ?
H44A C44 H44B 109.5 . . ?
C34 C44 H44C 109.5 . . ?
H44A C44 H44C 109.5 . . ?
H44B C44 H44C 109.5 . . ?
C36 C45 H45A 109.5 . . ?
C36 C45 H45B 109.5 . . ?
H45A C45 H45B 109.5 . . ?
C36 C45 H45C 109.5 . . ?
H45A C45 H45C 109.5 . . ?
H45B C45 H45C 109.5 . . ?
C38 C46 H46A 109.5 . . ?
C38 C46 H46B 109.5 . . ?
H46A C46 H46B 109.5 . . ?
C38 C46 H46C 109.5 . . ?
H46A C46 H46C 109.5 . . ?
H46B C46 H46C 109.5 . . ?
C40 C47 H47A 109.5 . . ?
C40 C47 H47B 109.5 . . ?
H47A C47 H47B 109.5 . . ?
C40 C47 H47C 109.5 . . ?
H47A C47 H47C 109.5 . . ?
H47B C47 H47C 109.5 . . ?
C42 C48 H48A 109.5 . . ?
C42 C48 H48B 109.5 . . ?
H48A C48 H48B 109.5 . . ?
C42 C48 H48C 109.5 . . ?
H48A C48 H48C 109.5 . . ?
H48B C48 H48C 109.5 . . ?
N6 Ga1 Cl3 108.18(8) . . ?
N6 Ga1 Cl2 104.43(9) . . ?
Cl3 Ga1 Cl2 113.74(4) . . ?
N6 Ga1 Cl1 105.35(8) . . ?
Cl3 Ga1 Cl1 111.86(4) . . ?
Cl2 Ga1 Cl1 112.54(5) . . ?
N6 Ga2 Cl4 106.33(8) . . ?
N6 Ga2 Cl6 103.21(8) . . ?
Cl4 Ga2 Cl6 116.10(4) . . ?
N6 Ga2 Cl5 105.25(8) . . ?
Cl4 Ga2 Cl5 114.22(4) . . ?
Cl6 Ga2 Cl5 110.41(4) . . ?
N7 N6 Ga1 118.5(2) . . ?
N7 N6 Ga2 115.0(2) . . ?
Ga1 N6 Ga2 125.36(14) . . ?
N8 N7 N6 178.8(3) . . ?

loop_
_geom_bond_atom_site_label_1
_geom_bond_atom_site_label_2
_geom_bond_distance
_geom_bond_site_symmetry_2
_geom_bond_publ_flag
As1 N1 1.799(3) . ?
As1 N2 1.812(2) . ?
As1 As2 2.8498(6) . ?
As2 N1 1.901(3) . ?
As2 N2 1.915(3) . ?
As2 N3 1.938(3) . ?
N1 C1 1.420(4) . ?
N2 C25 1.428(4) . ?
N3 N4 1.216(4) . ?
N4 N5 1.131(4) . ?
C1 C2 1.395(4) . ?
C1 C6 1.411(4) . ?
C2 C3 1.398(4) . ?
C2 C13 1.496(4) . ?
C3 C4 1.378(5) . ?
C3 H3 0.9500 . ?
C4 C5 1.382(5) . ?
C4 H4 0.9500 . ?
C5 C6 1.390(4) . ?
C5 H5 0.9500 . ?
C6 C7 1.486(4) . ?
C7 C12 1.405(4) . ?
C7 C8 1.419(5) . ?
C8 C9 1.386(5) . ?
C8 C19 1.511(5) . ?
C9 C10 1.388(5) . ?
C9 H9 0.9500 . ?
C10 C11 1.398(5) . ?
C10 C20 1.504(5) . ?
C11 C12 1.389(5) . ?
C11 H11 0.9500 . ?
C12 C21 1.513(5) . ?
C13 C18 1.397(4) . ?
C13 C14 1.415(4) . ?
C14 C15 1.389(5) . ?
C14 C22 1.503(4) . ?
C15 C16 1.386(5) . ?
C15 H15 0.9500 . ?
C16 C17 1.381(5) . ?
C16 C23 1.512(5) . ?
C17 C18 1.392(5) . ?
C17 H17 0.9500 . ?
C18 C24 1.508(4) . ?
C19 H19A 0.9800 . ?
C19 H19B 0.9800 . ?
C19 H19C 0.9800 . ?
C20 H20A 0.9800 . ?
C20 H20B 0.9800 . ?
C20 H20C 0.9800 . ?
C21 H21A 0.9800 . ?
C21 H21B 0.9800 . ?
C21 H21C 0.9800 . ?
C22 H22A 0.9800 . ?
C22 H22B 0.9800 . ?
C22 H22C 0.9800 . ?
C23 H23A 0.9800 . ?
C23 H23B 0.9800 . ?
C23 H23C 0.9800 . ?
C24 H24A 0.9800 . ?
C24 H24B 0.9800 . ?
C24 H24C 0.9800 . ?
C25 C30 1.401(4) . ?
C25 C26 1.406(4) . ?
C26 C27 1.388(4) . ?
C26 C31 1.490(4) . ?
C27 C28 1.386(5) . ?
C27 H27 0.9500 . ?
C28 C29 1.381(4) . ?
C28 H28 0.9500 . ?
C29 C30 1.388(4) . ?
C29 H29 0.9500 . ?
C30 C37 1.496(4) . ?
C31 C36 1.399(4) . ?
C31 C32 1.403(4) . ?
C32 C33 1.387(5) . ?
C32 C43 1.499(5) . ?
C33 C34 1.377(5) . ?
C33 H33 0.9500 . ?
C34 C35 1.389(5) . ?
C34 C44 1.508(5) . ?
C35 C36 1.392(5) . ?
C35 H35 0.9500 . ?
C36 C45 1.517(5) . ?
C37 C42 1.404(4) . ?
C37 C38 1.410(4) . ?
C38 C39 1.398(4) . ?
C38 C46 1.507(4) . ?
C39 C40 1.389(4) . ?
C39 H39 0.9500 . ?
C40 C41 1.394(5) . ?
C40 C47 1.502(4) . ?
C41 C42 1.387(4) . ?
C41 H41 0.9500 . ?
C42 C48 1.512(4) . ?
C43 H43A 0.9800 . ?
C43 H43B 0.9800 . ?
C43 H43C 0.9800 . ?
C44 H44A 0.9800 . ?
C44 H44B 0.9800 . ?
C44 H44C 0.9800 . ?
C45 H45A 0.9800 . ?
C45 H45B 0.9800 . ?
C45 H45C 0.9800 . ?
C46 H46A 0.9800 . ?
C46 H46B 0.9800 . ?
C46 H46C 0.9800 . ?
C47 H47A 0.9800 . ?
C47 H47B 0.9800 . ?
C47 H47C 0.9800 . ?
C48 H48A 0.9800 . ?
C48 H48B 0.9800 . ?
C48 H48C 0.9800 . ?
Ga1 N6 1.967(3) . ?
Ga1 Cl3 2.1391(10) . ?
Ga1 Cl2 2.1489(12) . ?
Ga1 Cl1 2.1528(10) . ?
Ga2 N6 1.978(3) . ?
Ga2 Cl4 2.1402(10) . ?
Ga2 Cl6 2.1488(10) . ?
Ga2 Cl5 2.1529(10) . ?
N6 N7 1.252(4) . ?
N7 N8 1.126(4) . ?

loop_
_geom_torsion_atom_site_label_1
_geom_torsion_atom_site_label_2
_geom_torsion_atom_site_label_3
_geom_torsion_atom_site_label_4
_geom_torsion
_geom_torsion_site_symmetry_1
_geom_torsion_site_symmetry_2
_geom_torsion_site_symmetry_3
_geom_torsion_site_symmetry_4
_geom_torsion_publ_flag
N2 As1 As2 N1 -170.75(17) . . . . ?
N1 As1 As2 N2 170.75(17) . . . . ?
N1 As1 As2 N3 78.11(15) . . . . ?
N2 As1 As2 N3 -92.64(14) . . . . ?
N2 As1 N1 C1 -162.7(3) . . . . ?
As2 As1 N1 C1 -168.9(3) . . . . ?
N2 As1 N1 As2 6.17(12) . . . . ?
N2 As2 N1 C1 163.3(3) . . . . ?
N3 As2 N1 C1 62.5(3) . . . . ?
As1 As2 N1 C1 169.2(3) . . . . ?
N2 As2 N1 As1 -5.94(11) . . . . ?
N3 As2 N1 As1 -106.69(13) . . . . ?
N1 As1 N2 C25 -156.4(3) . . . . ?
As2 As1 N2 C25 -150.3(3) . . . . ?
N1 As1 N2 As2 -6.10(11) . . . . ?
N1 As2 N2 C25 155.9(3) . . . . ?
N3 As2 N2 C25 -114.4(2) . . . . ?
As1 As2 N2 C25 150.0(3) . . . . ?
N1 As2 N2 As1 5.88(11) . . . . ?
N3 As2 N2 As1 95.56(12) . . . . ?
N1 As2 N3 N4 -140.2(2) . . . . ?
N2 As2 N3 N4 142.8(2) . . . . ?
As1 As2 N3 N4 -177.6(2) . . . . ?
As2 N3 N4 N5 179(100) . . . . ?
As1 N1 C1 C2 -159.4(2) . . . . ?
As2 N1 C1 C2 34.6(4) . . . . ?
As1 N1 C1 C6 20.8(4) . . . . ?
As2 N1 C1 C6 -145.3(2) . . . . ?
C6 C1 C2 C3 2.1(5) . . . . ?
N1 C1 C2 C3 -177.7(3) . . . . ?
C6 C1 C2 C13 -180.0(3) . . . . ?
N1 C1 C2 C13 0.2(4) . . . . ?
C1 C2 C3 C4 -0.4(5) . . . . ?
C13 C2 C3 C4 -178.2(3) . . . . ?
C2 C3 C4 C5 -1.6(5) . . . . ?
C3 C4 C5 C6 1.8(5) . . . . ?
C4 C5 C6 C1 -0.1(5) . . . . ?
C4 C5 C6 C7 -175.9(3) . . . . ?
C2 C1 C6 C5 -1.9(5) . . . . ?
N1 C1 C6 C5 177.9(3) . . . . ?
C2 C1 C6 C7 174.0(3) . . . . ?
N1 C1 C6 C7 -6.1(4) . . . . ?
C5 C6 C7 C12 78.8(4) . . . . ?
C1 C6 C7 C12 -97.0(4) . . . . ?
C5 C6 C7 C8 -105.4(4) . . . . ?
C1 C6 C7 C8 78.8(4) . . . . ?
C12 C7 C8 C9 3.1(4) . . . . ?
C6 C7 C8 C9 -172.6(3) . . . . ?
C12 C7 C8 C19 -176.1(3) . . . . ?
C6 C7 C8 C19 8.1(5) . . . . ?
C7 C8 C9 C10 -1.8(5) . . . . ?
C19 C8 C9 C10 177.4(3) . . . . ?
C8 C9 C10 C11 -0.5(5) . . . . ?
C8 C9 C10 C20 -179.6(3) . . . . ?
C9 C10 C11 C12 1.6(5) . . . . ?
C20 C10 C11 C12 -179.3(3) . . . . ?
C10 C11 C12 C7 -0.2(5) . . . . ?
C10 C11 C12 C21 178.5(3) . . . . ?
C8 C7 C12 C11 -2.1(4) . . . . ?
C6 C7 C12 C11 173.8(3) . . . . ?
C8 C7 C12 C21 179.2(3) . . . . ?
C6 C7 C12 C21 -4.9(4) . . . . ?
C1 C2 C13 C18 -110.6(4) . . . . ?
C3 C2 C13 C18 67.3(4) . . . . ?
C1 C2 C13 C14 69.0(4) . . . . ?
C3 C2 C13 C14 -113.2(4) . . . . ?
C18 C13 C14 C15 5.4(5) . . . . ?
C2 C13 C14 C15 -174.1(3) . . . . ?
C18 C13 C14 C22 -173.0(3) . . . . ?
C2 C13 C14 C22 7.4(4) . . . . ?
C13 C14 C15 C16 -2.2(5) . . . . ?
C22 C14 C15 C16 176.3(3) . . . . ?
C14 C15 C16 C17 -1.4(5) . . . . ?
C14 C15 C16 C23 -179.3(3) . . . . ?
C15 C16 C17 C18 1.8(5) . . . . ?
C23 C16 C17 C18 179.7(3) . . . . ?
C16 C17 C18 C13 1.4(5) . . . . ?
C16 C17 C18 C24 -176.7(3) . . . . ?
C14 C13 C18 C17 -5.1(5) . . . . ?
C2 C13 C18 C17 174.5(3) . . . . ?
C14 C13 C18 C24 173.1(3) . . . . ?
C2 C13 C18 C24 -7.4(5) . . . . ?
As1 N2 C25 C30 18.4(4) . . . . ?
As2 N2 C25 C30 -124.1(3) . . . . ?
As1 N2 C25 C26 -161.0(2) . . . . ?
As2 N2 C25 C26 56.4(4) . . . . ?
C30 C25 C26 C27 -2.5(5) . . . . ?
N2 C25 C26 C27 176.9(3) . . . . ?
C30 C25 C26 C31 175.6(3) . . . . ?
N2 C25 C26 C31 -5.0(4) . . . . ?
C25 C26 C27 C28 -0.3(5) . . . . ?
C31 C26 C27 C28 -178.4(3) . . . . ?
C26 C27 C28 C29 2.3(5) . . . . ?
C27 C28 C29 C30 -1.6(5) . . . . ?
C28 C29 C30 C25 -1.1(5) . . . . ?
C28 C29 C30 C37 178.5(3) . . . . ?
C26 C25 C30 C29 3.2(5) . . . . ?
N2 C25 C30 C29 -176.2(3) . . . . ?
C26 C25 C30 C37 -176.4(3) . . . . ?
N2 C25 C30 C37 4.2(4) . . . . ?
C27 C26 C31 C36 77.0(4) . . . . ?
C25 C26 C31 C36 -101.1(4) . . . . ?
C27 C26 C31 C32 -97.7(4) . . . . ?
C25 C26 C31 C32 84.3(4) . . . . ?
C36 C31 C32 C33 -1.0(5) . . . . ?
C26 C31 C32 C33 173.5(3) . . . . ?
C36 C31 C32 C43 178.4(3) . . . . ?
C26 C31 C32 C43 -7.1(4) . . . . ?
C31 C32 C33 C34 0.7(5) . . . . ?
C43 C32 C33 C34 -178.7(3) . . . . ?
C32 C33 C34 C35 0.7(5) . . . . ?
C32 C33 C34 C44 179.9(3) . . . . ?
C33 C34 C35 C36 -1.8(5) . . . . ?
C44 C34 C35 C36 179.0(3) . . . . ?
C34 C35 C36 C31 1.4(5) . . . . ?
C34 C35 C36 C45 -177.3(3) . . . . ?
C32 C31 C36 C35 0.0(5) . . . . ?
C26 C31 C36 C35 -174.6(3) . . . . ?
C32 C31 C36 C45 178.7(3) . . . . ?
C26 C31 C36 C45 4.1(5) . . . . ?
C29 C30 C37 C42 72.5(4) . . . . ?
C25 C30 C37 C42 -107.9(3) . . . . ?
C29 C30 C37 C38 -109.7(3) . . . . ?
C25 C30 C37 C38 69.9(4) . . . . ?
C42 C37 C38 C39 3.6(4) . . . . ?
C30 C37 C38 C39 -174.2(3) . . . . ?
C42 C37 C38 C46 -174.2(3) . . . . ?
C30 C37 C38 C46 8.0(4) . . . . ?
C37 C38 C39 C40 -2.4(4) . . . . ?
C46 C38 C39 C40 175.4(3) . . . . ?
C38 C39 C40 C41 0.1(5) . . . . ?
C38 C39 C40 C47 -178.9(3) . . . . ?
C39 C40 C41 C42 1.1(5) . . . . ?
C47 C40 C41 C42 -179.9(3) . . . . ?
C40 C41 C42 C37 0.1(5) . . . . ?
C40 C41 C42 C48 178.1(3) . . . . ?
C38 C37 C42 C41 -2.5(4) . . . . ?
C30 C37 C42 C41 175.3(3) . . . . ?
C38 C37 C42 C48 179.5(3) . . . . ?
C30 C37 C42 C48 -2.7(4) . . . . ?
Cl3 Ga1 N6 N7 105.2(2) . . . . ?
Cl2 Ga1 N6 N7 -133.4(2) . . . . ?
Cl1 Ga1 N6 N7 -14.6(3) . . . . ?
Cl3 Ga1 N6 Ga2 -87.40(16) . . . . ?
Cl2 Ga1 N6 Ga2 34.07(17) . . . . ?
Cl1 Ga1 N6 Ga2 152.83(14) . . . . ?
Cl4 Ga2 N6 N7 -151.1(2) . . . . ?
Cl6 Ga2 N6 N7 -28.5(2) . . . . ?
Cl5 Ga2 N6 N7 87.3(2) . . . . ?
Cl4 Ga2 N6 Ga1 41.06(17) . . . . ?
Cl6 Ga2 N6 Ga1 163.72(14) . . . . ?
Cl5 Ga2 N6 Ga1 -80.48(16) . . . . ?
Ga1 N6 N7 N8 -154(18) . . . . ?
Ga2 N6 N7 N8 37(18) . . . . ?
